data_4517256
loop_
_publ_author_name
'Adam Duong'
'Sanil Rajak'
'Alexandre A. Tremblay'
'Thierry Maris'
'James D. Wuest'

_publ_contact_author_email thierry.maris@umontreal.ca
_publ_contact_author_id_orcid 0000-0001-9731-4046
_publ_contact_author_name 'Thierry Maris'
_publ_contact_author_phone '514 340 4711 2579'
_publ_section_title
;
 Molecular Organization in Crystals of Bis(diaminotriazinyl)- Substituted
 Derivatives of Benzene, Pyridine, and Pyrazine
;
_journal_name_full 'Crystal growth and Design'
_journal_page_first 1299
_journal_paper_doi 10.1021/acs.cgd.8b01694
_journal_volume 19
_journal_year 2019
_chemical_absolute_configuration ad
_chemical_formula_moiety 'C11 H11 N11, C2 H6 O S'
_chemical_formula_sum 'C13 H17 N11 O S'
_chemical_formula_weight 375.43
_chemical_name_common
;
 6,6'-(pyridine-3,4-diyl)bis(1,3,5-triazine-2,4-diamine) 
dimethyl sulfoxide solvate
;
_chemical_name_systematic
;
 6,6'-(pyridine-3,4-diyl)bis(1,3,5-triazine-2,4-diamine) 
dimethyl sulfoxide solvate
;
_space_group_crystal_system orthorhombic
_space_group_IT_number 33
_space_group_name_Hall 'P 2c -2n'
_space_group_name_H-M_alt 'P n a 21'
_atom_sites_solution_hydrogens geom
_atom_sites_solution_primary direct
_audit_creation_date 2017-08-26
_audit_creation_method
;
Olex2 1.2
(compiled 2017.08.10 svn.r3458 for OlexSys, GUI svn.r5381)
;
_cell_angle_alpha 90
_cell_angle_beta 90
_cell_angle_gamma 90
_cell_formula_units_Z 8
_cell_length_a 19.3777(7)
_cell_length_b 9.5631(3)
_cell_length_c 18.9111(7)
_cell_measurement_reflns_used 9986
_cell_measurement_temperature 150
_cell_measurement_theta_max 69.421
_cell_measurement_theta_min 4.564
_cell_volume 3504.4(2)
_computing_cell_refinement
;
SAINT (2009) Release V7.68A; Integration Software for Single Crystal Data. 
Bruker AXS Inc., Madison, WI 53719-1173.'
;
_computing_data_collection
;
 APEX2 (2009) ; Bruker Molecular Analysis Research Tool.
 Bruker AXS Inc., Madison, WI 53719-1173.
;
_computing_data_reduction
;
SAINT (2009) Release V7.68A; Integration Software for Single Crystal Data. 
Bruker AXS Inc., Madison, WI 53719-1173.'
;
_computing_molecular_graphics 'Olex2 (Dolomanov et al., 2009)'
_computing_publication_material 'Olex2 (Dolomanov et al., 2009)'
_computing_structure_refinement 'XL (Sheldrick, 2008)'
_computing_structure_solution 'ShelXS (Sheldrick, 2008)'
_diffrn_ambient_temperature 150
_diffrn_detector 'CCD Area detector'
_diffrn_detector_area_resol_mean 8.3
_diffrn_detector_type 'Bruker Platinum 100'
_diffrn_measured_fraction_theta_full 1.000
_diffrn_measured_fraction_theta_max 0.998
_diffrn_measurement_device 'k-geometry diffractometer'
_diffrn_measurement_device_type 'Bruker X8Proteum'
_diffrn_measurement_method '\w scans'
_diffrn_radiation_collimation 'Focusing mirrors'
_diffrn_radiation_monochromator 'Helios Optics'
_diffrn_radiation_probe x-ray
_diffrn_radiation_type CuK\a
_diffrn_radiation_wavelength 1.54178
_diffrn_reflns_av_R_equivalents 0.0493
_diffrn_reflns_av_unetI/netI 0.0301
_diffrn_reflns_Laue_measured_fraction_full 1.000
_diffrn_reflns_Laue_measured_fraction_max 0.998
_diffrn_reflns_limit_h_max 22
_diffrn_reflns_limit_h_min -23
_diffrn_reflns_limit_k_max 10
_diffrn_reflns_limit_k_min -11
_diffrn_reflns_limit_l_max 23
_diffrn_reflns_limit_l_min -23
_diffrn_reflns_number 63390
_diffrn_reflns_point_group_measured_fraction_full 1.000
_diffrn_reflns_point_group_measured_fraction_max 0.998
_diffrn_reflns_theta_full 67.679
_diffrn_reflns_theta_max 69.999
_diffrn_reflns_theta_min 4.564
_diffrn_source 'Bruker Microstar Rotating Anode'
_diffrn_source_target Cu
_diffrn_source_type 'Rotating Anode'
_exptl_absorpt_coefficient_mu 1.908
_exptl_absorpt_correction_T_max 0.7533
_exptl_absorpt_correction_T_min 0.6158
_exptl_absorpt_correction_type multi-scan
_exptl_absorpt_process_details
;
SADABS-2008/1 (Bruker,2008) was used for absorption correction. 
wR2(int) was 0.0784 before and 0.0695 after correction. 
The Ratio of minimum to maximum transmission is 0.8175. 
The \l/2 correction factor is 0.0015.'
;
_exptl_crystal_colour 'clear light colourless'
_exptl_crystal_colour_lustre clear
_exptl_crystal_colour_modifier light
_exptl_crystal_colour_primary colourless
_exptl_crystal_density_diffrn 1.423
_exptl_crystal_description block
_exptl_crystal_F_000 1568
_exptl_crystal_size_max 0.15
_exptl_crystal_size_mid 0.12
_exptl_crystal_size_min 0.09
_refine_diff_density_max 0.246
_refine_diff_density_min -0.251
_refine_diff_density_rms 0.043
_refine_ls_abs_structure_details
;
 Refined as an inversion twin.
;
_refine_ls_abs_structure_Flack 0.157(15)
_refine_ls_extinction_coef .
_refine_ls_extinction_method none
_refine_ls_goodness_of_fit_ref 1.047
_refine_ls_hydrogen_treatment constr
_refine_ls_matrix_type full
_refine_ls_number_parameters 484
_refine_ls_number_reflns 6605
_refine_ls_number_restraints 1
_refine_ls_restrained_S_all 1.047
_refine_ls_R_factor_all 0.0303
_refine_ls_R_factor_gt 0.0300
_refine_ls_shift/su_max 0.000
_refine_ls_shift/su_mean 0.000
_refine_ls_structure_factor_coef Fsqd
_refine_ls_weighting_details 'w=1/[\s^2^(Fo^2^)+(0.0543P)^2^+0.5772P] where P=(Fo^2^+2Fc^2^)/3'
_refine_ls_weighting_scheme calc
_refine_ls_wR_factor_gt 0.0796
_refine_ls_wR_factor_ref 0.0800
_reflns_Friedel_coverage 0.938
_reflns_Friedel_fraction_full 1.000
_reflns_Friedel_fraction_max 0.998
_reflns_number_gt 6519
_reflns_number_total 6605
_reflns_threshold_expression 'I > 2\s(I)'
_cod_data_source_file 2_adam74.cif
_cod_data_source_block adam74
_cod_database_code 4517256

loop_
_space_group_symop_id
_space_group_symop_operation_xyz
1 'x, y, z'
2 '-x, -y, z+1/2'
3 '-x+1/2, y+1/2, z+1/2'
4 'x+1/2, -y+1/2, z'

loop_
_atom_site_label
_atom_site_type_symbol
_atom_site_fract_x
_atom_site_fract_y
_atom_site_fract_z
_atom_site_U_iso_or_equiv
_atom_site_adp_type
_atom_site_occupancy
_atom_site_site_symmetry_order
_atom_site_calc_flag
_atom_site_refinement_flags_posn
_atom_site_refinement_flags_adp
_atom_site_refinement_flags_occupancy
_atom_site_disorder_assembly
_atom_site_disorder_group
N1 N 0.10657(10) 0.6568(2) 0.51107(12) 0.0276(4) Uani 1 1 d . . . . .
C1 C 0.08525(12) 0.7753(3) 0.48031(15) 0.0300(5) Uani 1 1 d . . . . .
H1 H 0.037731 0.784614 0.468873 0.036 Uiso 1 1 calc R . . . .
C2 C 0.12920(12) 0.8849(2) 0.46442(14) 0.0264(5) Uani 1 1 d . . . . .
H2 H 0.111491 0.968093 0.443833 0.032 Uiso 1 1 calc R . . . .
C3 C 0.19962(11) 0.8729(2) 0.47869(13) 0.0213(4) Uani 1 1 d . . . . .
C4 C 0.22276(11) 0.7489(2) 0.51037(12) 0.0206(4) Uani 1 1 d . . . . .
C5 C 0.17383(12) 0.6464(2) 0.52564(13) 0.0231(5) Uani 1 1 d . . . . .
H5 H 0.189429 0.563305 0.548018 0.028 Uiso 1 1 calc R . . . .
C6 C 0.29599(11) 0.7209(2) 0.53132(12) 0.0196(4) Uani 1 1 d . . . . .
N2 N 0.32735(10) 0.81512(19) 0.57166(11) 0.0214(4) Uani 1 1 d . . . . .
C7 C 0.39253(11) 0.7790(2) 0.59036(13) 0.0214(4) Uani 1 1 d . . . . .
N3 N 0.42332(10) 0.6577(2) 0.57455(12) 0.0246(4) Uani 1 1 d . . . . .
C8 C 0.38589(11) 0.5704(2) 0.53429(12) 0.0215(4) Uani 1 1 d . . . . .
N4 N 0.32139(9) 0.59864(19) 0.51006(11) 0.0219(4) Uani 1 1 d . . . . .
N5 N 0.42734(10) 0.8731(2) 0.62883(12) 0.0302(5) Uani 1 1 d . . . . .
H5A H 0.469557 0.854449 0.643166 0.036 Uiso 1 1 calc R . . . .
H5B H 0.408004 0.953453 0.639780 0.036 Uiso 1 1 calc R . . . .
N6 N 0.41398(10) 0.4481(2) 0.51566(12) 0.0287(4) Uani 1 1 d . . . . .
H6A H 0.455952 0.426729 0.529755 0.034 Uiso 1 1 calc R . . . .
H6B H 0.390511 0.389086 0.489290 0.034 Uiso 1 1 calc R . . . .
C9 C 0.24668(11) 0.9914(2) 0.46085(12) 0.0213(4) Uani 1 1 d . . . . .
N7 N 0.21954(9) 1.11798(19) 0.47082(11) 0.0226(4) Uani 1 1 d . . . . .
C10 C 0.26483(11) 1.2229(2) 0.45887(12) 0.0222(4) Uani 1 1 d . . . . .
N8 N 0.33118(10) 1.2080(2) 0.44080(11) 0.0249(4) Uani 1 1 d . . . . .
C11 C 0.35068(12) 1.0742(2) 0.43009(12) 0.0236(5) Uani 1 1 d . . . . .
N9 N 0.30943(10) 0.9609(2) 0.43756(11) 0.0238(4) Uani 1 1 d . . . . .
N10 N 0.23928(11) 1.3531(2) 0.46587(12) 0.0268(4) Uani 1 1 d . . . . .
H10A H 0.266079 1.425960 0.458600 0.032 Uiso 1 1 calc R . . . .
H10B H 0.195777 1.365290 0.477719 0.032 Uiso 1 1 calc R . . . .
N11 N 0.41683(11) 1.0497(2) 0.41301(12) 0.0310(5) Uani 1 1 d . . . . .
H11A H 0.445997 1.119780 0.409111 0.037 Uiso 1 1 calc R . . . .
H11B H 0.431018 0.963457 0.405716 0.037 Uiso 1 1 calc R . . . .
N12 N 0.85924(11) 0.3423(2) 0.64627(12) 0.0272(4) Uani 1 1 d . . . . .
C12 C 0.88068(12) 0.2230(3) 0.67643(15) 0.0299(5) Uani 1 1 d . . . . .
H12 H 0.928327 0.212967 0.687086 0.036 Uiso 1 1 calc R . . . .
C13 C 0.83651(12) 0.1140(2) 0.69271(14) 0.0264(5) Uani 1 1 d . . . . .
H13 H 0.854114 0.030878 0.713425 0.032 Uiso 1 1 calc R . . . .
C14 C 0.76595(11) 0.1264(2) 0.67865(13) 0.0217(4) Uani 1 1 d . . . . .
C15 C 0.74314(11) 0.2499(2) 0.64666(12) 0.0206(4) Uani 1 1 d . . . . .
C16 C 0.79207(12) 0.3523(2) 0.63119(13) 0.0228(5) Uani 1 1 d . . . . .
H16 H 0.776553 0.434923 0.608308 0.027 Uiso 1 1 calc R . . . .
C17 C 0.71931(11) 0.0074(2) 0.69722(12) 0.0208(4) Uani 1 1 d . . . . .
N13 N 0.65639(10) 0.0364(2) 0.72048(11) 0.0237(4) Uani 1 1 d . . . . .
C18 C 0.61605(11) -0.0779(2) 0.72897(12) 0.0217(4) Uani 1 1 d . . . . .
N14 N 0.63619(10) -0.2112(2) 0.71892(11) 0.0230(4) Uani 1 1 d . . . . .
C19 C 0.70289(12) -0.2252(2) 0.70032(12) 0.0221(4) Uani 1 1 d . . . . .
N15 N 0.74695(9) -0.11874(19) 0.68744(11) 0.0234(4) Uani 1 1 d . . . . .
N16 N 0.54955(11) -0.0556(2) 0.74652(12) 0.0292(5) Uani 1 1 d . . . . .
H16A H 0.521108 -0.126740 0.751006 0.035 Uiso 1 1 calc R . . . .
H16B H 0.534577 0.030213 0.753493 0.035 Uiso 1 1 calc R . . . .
N17 N 0.72885(11) -0.3544(2) 0.69381(13) 0.0281(4) Uani 1 1 d . . . . .
H17A H 0.702430 -0.427634 0.701646 0.034 Uiso 1 1 calc R . . . .
H17B H 0.772318 -0.366049 0.681698 0.034 Uiso 1 1 calc R . . . .
C20 C 0.67008(11) 0.2788(2) 0.62600(12) 0.0194(4) Uani 1 1 d . . . . .
N18 N 0.63689(10) 0.18261(19) 0.58827(11) 0.0211(4) Uani 1 1 d . . . . .
C21 C 0.57087(11) 0.2170(2) 0.57229(12) 0.0214(4) Uani 1 1 d . . . . .
N19 N 0.54123(10) 0.3408(2) 0.58681(11) 0.0237(4) Uani 1 1 d . . . . .
C22 C 0.58044(11) 0.4307(2) 0.62331(12) 0.0218(4) Uani 1 1 d . . . . .
N20 N 0.64540(10) 0.40294(19) 0.64624(11) 0.0212(4) Uani 1 1 d . . . . .
N21 N 0.53333(10) 0.1186(2) 0.54020(12) 0.0265(4) Uani 1 1 d . . . . .
H21A H 0.490046 0.135428 0.528975 0.032 Uiso 1 1 calc R . . . .
H21B H 0.551865 0.036913 0.530287 0.032 Uiso 1 1 calc R . . . .
N22 N 0.55376(10) 0.5543(2) 0.64070(12) 0.0281(4) Uani 1 1 d . . . . .
H22A H 0.511265 0.575302 0.628194 0.034 Uiso 1 1 calc R . . . .
H22B H 0.578616 0.614935 0.664687 0.034 Uiso 1 1 calc R . . . .
S1 S 0.43548(4) 0.68305(7) 0.29516(4) 0.0333(3) Uani 0.851(4) 1 d . . P A 1
O1 O 0.46781(11) 0.7975(2) 0.33892(12) 0.0404(5) Uani 1 1 d . . . A 1
C24 C 0.4682(3) 0.5234(3) 0.3288(2) 0.0637(11) Uani 1 1 d . . . A 1
H24A H 0.517004 0.514319 0.315998 0.096 Uiso 1 1 calc GR . . A 1
H24B H 0.442144 0.445200 0.308548 0.096 Uiso 1 1 calc GR . . A 1
H24C H 0.463544 0.522340 0.380372 0.096 Uiso 1 1 calc GR . . A 1
C23 C 0.34859(19) 0.6659(3) 0.32700(18) 0.0439(7) Uani 1 1 d . . . A 1
H23A H 0.349324 0.644695 0.377690 0.066 Uiso 1 1 calc GR . . A 1
H23B H 0.325381 0.590030 0.301564 0.066 Uiso 1 1 calc GR . . A 1
H23C H 0.323649 0.753697 0.319118 0.066 Uiso 1 1 calc GR . . A 1
S1B S 0.4307(3) 0.6766(6) 0.3703(3) 0.0529(19) Uani 0.149(4) 1 d . . P A 2
S2 S 0.40112(3) -0.17794(6) 0.87096(3) 0.02993(15) Uani 1 1 d . . . . .
O2 O 0.47320(9) -0.21894(19) 0.84936(11) 0.0352(4) Uani 1 1 d . . . . .
C25 C 0.38508(17) -0.0107(3) 0.8318(2) 0.0463(7) Uani 1 1 d . . . . .
H25A H 0.393808 -0.015696 0.780854 0.069 Uiso 1 1 calc GR . . . .
H25B H 0.415724 0.059077 0.853153 0.069 Uiso 1 1 calc GR . . . .
H25C H 0.336936 0.016088 0.840074 0.069 Uiso 1 1 calc GR . . . .
C26 C 0.34538(15) -0.2775(3) 0.81526(15) 0.0382(6) Uani 1 1 d . . . . .
H26A H 0.347292 -0.376200 0.829111 0.057 Uiso 1 1 calc GR . . . .
H26B H 0.360266 -0.267921 0.765973 0.057 Uiso 1 1 calc GR . . . .
H26C H 0.297973 -0.243159 0.820104 0.057 Uiso 1 1 calc GR . . . .

loop_
_atom_site_aniso_label
_atom_site_aniso_U_11
_atom_site_aniso_U_22
_atom_site_aniso_U_33
_atom_site_aniso_U_23
_atom_site_aniso_U_13
_atom_site_aniso_U_12
N1 0.0214(9) 0.0259(10) 0.0355(12) 0.0008(9) -0.0034(8) -0.0017(7)
C1 0.0197(11) 0.0287(13) 0.0415(14) 0.0011(11) -0.0033(10) -0.0012(10)
C2 0.0210(11) 0.0214(11) 0.0367(13) 0.0026(10) -0.0034(10) 0.0016(9)
C3 0.0202(10) 0.0178(10) 0.0258(11) -0.0015(9) -0.0014(9) 0.0007(8)
C4 0.0187(10) 0.0188(10) 0.0244(11) -0.0031(9) -0.0008(9) 0.0005(8)
C5 0.0220(10) 0.0176(10) 0.0297(12) -0.0016(9) -0.0030(9) 0.0001(8)
C6 0.0178(10) 0.0179(10) 0.0229(10) 0.0014(8) -0.0003(8) -0.0009(8)
N2 0.0182(8) 0.0191(9) 0.0270(10) -0.0016(7) -0.0021(8) 0.0000(7)
C7 0.0184(10) 0.0203(11) 0.0257(11) -0.0003(9) -0.0007(9) 0.0009(8)
N3 0.0203(9) 0.0197(9) 0.0339(11) -0.0030(8) -0.0047(8) 0.0015(7)
C8 0.0198(10) 0.0189(11) 0.0256(11) -0.0009(9) -0.0018(8) 0.0012(8)
N4 0.0194(8) 0.0176(9) 0.0286(10) -0.0014(7) -0.0020(8) 0.0009(7)
N5 0.0217(9) 0.0238(10) 0.0453(13) -0.0106(9) -0.0104(9) 0.0029(8)
N6 0.0217(9) 0.0219(9) 0.0423(12) -0.0062(9) -0.0085(9) 0.0055(8)
C9 0.0212(10) 0.0190(10) 0.0237(10) -0.0002(9) -0.0038(8) 0.0010(8)
N7 0.0203(9) 0.0175(9) 0.0300(10) 0.0004(8) -0.0015(8) 0.0006(7)
C10 0.0222(11) 0.0212(11) 0.0232(11) 0.0014(9) -0.0022(9) -0.0002(9)
N8 0.0231(9) 0.0219(10) 0.0297(10) -0.0016(8) 0.0006(8) -0.0011(8)
C11 0.0228(11) 0.0240(11) 0.0239(11) 0.0002(9) 0.0015(9) -0.0002(9)
N9 0.0223(9) 0.0201(9) 0.0290(10) -0.0009(8) 0.0015(8) 0.0004(7)
N10 0.0226(9) 0.0163(9) 0.0414(12) -0.0017(8) 0.0010(9) -0.0007(7)
N11 0.0236(10) 0.0255(10) 0.0439(13) -0.0041(9) 0.0081(9) -0.0010(8)
N12 0.0210(10) 0.0237(9) 0.0369(11) 0.0028(8) -0.0004(9) -0.0019(7)
C12 0.0175(10) 0.0293(12) 0.0429(14) 0.0004(11) -0.0048(10) -0.0018(9)
C13 0.0216(11) 0.0209(11) 0.0367(13) 0.0040(10) -0.0044(10) 0.0018(9)
C14 0.0198(10) 0.0187(10) 0.0267(11) -0.0023(9) 0.0001(9) 0.0001(8)
C15 0.0207(10) 0.0169(9) 0.0240(10) -0.0030(9) -0.0018(8) 0.0008(8)
C16 0.0213(11) 0.0191(10) 0.0279(12) 0.0004(9) -0.0023(9) -0.0007(8)
C17 0.0212(10) 0.0193(10) 0.0221(10) 0.0005(9) -0.0033(8) 0.0014(8)
N13 0.0222(9) 0.0218(10) 0.0270(10) 0.0005(8) -0.0002(8) -0.0010(7)
C18 0.0224(10) 0.0221(11) 0.0206(10) -0.0013(9) -0.0013(9) 0.0000(9)
N14 0.0214(9) 0.0214(9) 0.0263(10) -0.0008(8) 0.0014(8) -0.0023(8)
C19 0.0228(10) 0.0198(10) 0.0236(11) 0.0002(9) -0.0021(9) -0.0024(8)
N15 0.0205(9) 0.0182(9) 0.0316(11) 0.0016(8) -0.0022(8) -0.0005(7)
N16 0.0228(10) 0.0268(10) 0.0379(11) -0.0017(9) 0.0061(8) -0.0015(8)
N17 0.0237(9) 0.0172(9) 0.0434(12) -0.0008(9) 0.0032(9) -0.0011(7)
C20 0.0184(10) 0.0163(10) 0.0235(11) 0.0013(8) 0.0003(8) -0.0010(8)
N18 0.0175(8) 0.0182(9) 0.0276(10) -0.0005(7) -0.0008(8) -0.0010(7)
C21 0.0197(10) 0.0214(11) 0.0232(10) 0.0012(9) 0.0001(9) -0.0006(8)
N19 0.0198(9) 0.0205(9) 0.0308(10) -0.0019(8) -0.0015(8) 0.0014(7)
C22 0.0192(10) 0.0199(10) 0.0264(11) 0.0006(9) -0.0002(9) 0.0012(8)
N20 0.0194(8) 0.0176(9) 0.0267(9) 0.0008(7) -0.0016(7) 0.0002(7)
N21 0.0184(8) 0.0220(10) 0.0389(11) -0.0057(8) -0.0050(8) -0.0010(7)
N22 0.0219(9) 0.0210(9) 0.0414(11) -0.0076(9) -0.0082(8) 0.0046(7)
S1 0.0440(5) 0.0256(4) 0.0302(4) -0.0010(3) -0.0023(3) 0.0018(3)
O1 0.0366(11) 0.0331(9) 0.0516(12) -0.0045(9) -0.0067(9) 0.0023(8)
C24 0.095(3) 0.0366(15) 0.059(2) -0.0027(17) -0.006(2) 0.0204(18)
C23 0.0503(19) 0.0433(15) 0.0381(15) -0.0003(13) -0.0004(13) -0.0113(14)
S1B 0.074(4) 0.040(3) 0.044(3) 0.008(2) -0.004(3) 0.004(2)
S2 0.0237(3) 0.0363(3) 0.0298(3) -0.0041(3) 0.0005(2) -0.0052(2)
O2 0.0267(9) 0.0333(9) 0.0454(11) -0.0010(8) 0.0044(8) -0.0035(7)
C25 0.0407(17) 0.0347(14) 0.063(2) -0.0026(15) 0.0048(13) 0.0030(13)
C26 0.0341(14) 0.0455(15) 0.0350(14) -0.0038(11) -0.0054(12) -0.0105(12)

loop_
_atom_type_symbol
_atom_type_description
_atom_type_scat_dispersion_real
_atom_type_scat_dispersion_imag
_atom_type_scat_source
C C 0.0181 0.0091 'International Tables Vol C Tables 4.2.6.8 and 6.1.1.4'
H H 0.0000 0.0000 'International Tables Vol C Tables 4.2.6.8 and 6.1.1.4'
N N 0.0311 0.0180 'International Tables Vol C Tables 4.2.6.8 and 6.1.1.4'
O O 0.0492 0.0322 'International Tables Vol C Tables 4.2.6.8 and 6.1.1.4'
S S 0.3331 0.5567 'International Tables Vol C Tables 4.2.6.8 and 6.1.1.4'

loop_
_geom_angle_atom_site_label_1
_geom_angle_atom_site_label_2
_geom_angle_atom_site_label_3
_geom_angle
_geom_angle_site_symmetry_1
_geom_angle_site_symmetry_3
C5 N1 C1 116.9(2) . .
N1 C1 H1 118.5 . .
N1 C1 C2 123.1(2) . .
C2 C1 H1 118.5 . .
C1 C2 H2 120.1 . .
C1 C2 C3 119.9(2) . .
C3 C2 H2 120.1 . .
C2 C3 C4 117.7(2) . .
C2 C3 C9 119.4(2) . .
C4 C3 C9 122.9(2) . .
C3 C4 C6 124.6(2) . .
C5 C4 C3 117.7(2) . .
C5 C4 C6 117.6(2) . .
N1 C5 C4 124.7(2) . .
N1 C5 H5 117.7 . .
C4 C5 H5 117.7 . .
N2 C6 C4 117.65(19) . .
N2 C6 N4 126.9(2) . .
N4 C6 C4 115.34(19) . .
C6 N2 C7 113.79(19) . .
N3 C7 N2 125.3(2) . .
N3 C7 N5 118.6(2) . .
N5 C7 N2 116.1(2) . .
C7 N3 C8 115.2(2) . .
N3 C8 N4 124.4(2) . .
N6 C8 N3 118.2(2) . .
N6 C8 N4 117.4(2) . .
C6 N4 C8 114.42(19) . .
C7 N5 H5A 120.0 . .
C7 N5 H5B 120.0 . .
H5A N5 H5B 120.0 . .
C8 N6 H6A 120.0 . .
C8 N6 H6B 120.0 . .
H6A N6 H6B 120.0 . .
N7 C9 C3 114.6(2) . .
N9 C9 C3 118.0(2) . .
N9 C9 N7 127.4(2) . .
C9 N7 C10 113.23(19) . .
N8 C10 N7 126.0(2) . .
N8 C10 N10 118.5(2) . .
N10 C10 N7 115.5(2) . .
C10 N8 C11 114.1(2) . .
N8 C11 N9 125.3(2) . .
N11 C11 N8 118.0(2) . .
N11 C11 N9 116.7(2) . .
C9 N9 C11 113.61(19) . .
C10 N10 H10A 120.0 . .
C10 N10 H10B 120.0 . .
H10A N10 H10B 120.0 . .
C11 N11 H11A 120.0 . .
C11 N11 H11B 120.0 . .
H11A N11 H11B 120.0 . .
C16 N12 C12 116.9(2) . .
N12 C12 H12 118.5 . .
N12 C12 C13 122.9(2) . .
C13 C12 H12 118.5 . .
C12 C13 H13 120.0 . .
C12 C13 C14 119.9(2) . .
C14 C13 H13 120.0 . .
C13 C14 C15 117.6(2) . .
C13 C14 C17 118.8(2) . .
C15 C14 C17 123.6(2) . .
C14 C15 C20 124.6(2) . .
C16 C15 C14 118.0(2) . .
C16 C15 C20 117.37(19) . .
N12 C16 C15 124.6(2) . .
N12 C16 H16 117.7 . .
C15 C16 H16 117.7 . .
N13 C17 C14 118.34(19) . .
N13 C17 N15 127.2(2) . .
N15 C17 C14 114.41(19) . .
C17 N13 C18 113.67(19) . .
N14 C18 N13 125.5(2) . .
N14 C18 N16 117.5(2) . .
N16 C18 N13 117.0(2) . .
C19 N14 C18 114.15(19) . .
N14 C19 N15 125.4(2) . .
N17 C19 N14 118.4(2) . .
N17 C19 N15 116.2(2) . .
C17 N15 C19 113.77(19) . .
C18 N16 H16A 120.0 . .
C18 N16 H16B 120.0 . .
H16A N16 H16B 120.0 . .
C19 N17 H17A 120.0 . .
C19 N17 H17B 120.0 . .
H17A N17 H17B 120.0 . .
N18 C20 C15 118.07(19) . .
N18 C20 N20 126.5(2) . .
N20 C20 C15 115.36(18) . .
C20 N18 C21 114.10(19) . .
N19 C21 N18 124.9(2) . .
N21 C21 N18 116.4(2) . .
N21 C21 N19 118.7(2) . .
C22 N19 C21 115.3(2) . .
N19 C22 N20 124.4(2) . .
N22 C22 N19 118.5(2) . .
N22 C22 N20 117.1(2) . .
C20 N20 C22 114.46(19) . .
C21 N21 H21A 120.0 . .
C21 N21 H21B 120.0 . .
H21A N21 H21B 120.0 . .
C22 N22 H22A 120.0 . .
C22 N22 H22B 120.0 . .
H22A N22 H22B 120.0 . .
O1 S1 C24 106.25(17) . .
O1 S1 C23 105.77(14) . .
C24 S1 C23 97.9(2) . .
S1 C24 H24A 109.5 . .
S1 C24 H24B 109.5 . .
S1 C24 H24C 109.5 . .
H24A C24 H24B 109.5 . .
H24A C24 H24C 109.5 . .
H24B C24 H24C 109.5 . .
S1 C23 H23A 109.5 . .
S1 C23 H23B 109.5 . .
S1 C23 H23C 109.5 . .
H23A C23 H23B 109.5 . .
H23A C23 H23C 109.5 . .
H23B C23 H23C 109.5 . .
O2 S2 C25 106.34(13) . .
O2 S2 C26 105.20(13) . .
C26 S2 C25 97.34(16) . .
S2 C25 H25A 109.5 . .
S2 C25 H25B 109.5 . .
S2 C25 H25C 109.5 . .
H25A C25 H25B 109.5 . .
H25A C25 H25C 109.5 . .
H25B C25 H25C 109.5 . .
S2 C26 H26A 109.5 . .
S2 C26 H26B 109.5 . .
S2 C26 H26C 109.5 . .
H26A C26 H26B 109.5 . .
H26A C26 H26C 109.5 . .
H26B C26 H26C 109.5 . .

loop_
_geom_bond_atom_site_label_1
_geom_bond_atom_site_label_2
_geom_bond_distance
_geom_bond_site_symmetry_2
N1 C1 1.340(3) .
N1 C5 1.336(3) .
C1 H1 0.9500 .
C1 C2 1.383(3) .
C2 H2 0.9500 .
C2 C3 1.396(3) .
C3 C4 1.402(3) .
C3 C9 1.493(3) .
C4 C5 1.394(3) .
C4 C6 1.497(3) .
C5 H5 0.9500 .
C6 N2 1.328(3) .
C6 N4 1.331(3) .
N2 C7 1.356(3) .
C7 N3 1.339(3) .
C7 N5 1.339(3) .
N3 C8 1.343(3) .
C8 N4 1.358(3) .
C8 N6 1.337(3) .
N5 H5A 0.8800 .
N5 H5B 0.8800 .
N6 H6A 0.8800 .
N6 H6B 0.8800 .
C9 N7 1.334(3) .
C9 N9 1.326(3) .
N7 C10 1.352(3) .
C10 N8 1.338(3) .
C10 N10 1.346(3) .
N8 C11 1.349(3) .
C11 N9 1.354(3) .
C11 N11 1.343(3) .
N10 H10A 0.8800 .
N10 H10B 0.8800 .
N11 H11A 0.8800 .
N11 H11B 0.8800 .
N12 C12 1.341(3) .
N12 C16 1.336(3) .
C12 H12 0.9500 .
C12 C13 1.383(3) .
C13 H13 0.9500 .
C13 C14 1.398(3) .
C14 C15 1.399(3) .
C14 C17 1.495(3) .
C15 C16 1.394(3) .
C15 C20 1.494(3) .
C16 H16 0.9500 .
C17 N13 1.326(3) .
C17 N15 1.333(3) .
N13 C18 1.354(3) .
C18 N14 1.347(3) .
C18 N16 1.348(3) .
N14 C19 1.346(3) .
C19 N15 1.351(3) .
C19 N17 1.340(3) .
N16 H16A 0.8800 .
N16 H16B 0.8800 .
N17 H17A 0.8800 .
N17 H17B 0.8800 .
C20 N18 1.330(3) .
C20 N20 1.336(3) .
N18 C21 1.355(3) .
C21 N19 1.345(3) .
C21 N21 1.335(3) .
N19 C22 1.339(3) .
C22 N20 1.358(3) .
C22 N22 1.331(3) .
N21 H21A 0.8800 .
N21 H21B 0.8800 .
N22 H22A 0.8800 .
N22 H22B 0.8800 .
S1 O1 1.508(2) .
S1 C24 1.771(4) .
S1 C23 1.796(4) .
C24 H24A 0.9800 .
C24 H24B 0.9800 .
C24 H24C 0.9800 .
C23 H23A 0.9800 .
C23 H23B 0.9800 .
C23 H23C 0.9800 .
S2 O2 1.5071(19) .
S2 C25 1.789(3) .
S2 C26 1.784(3) .
C25 H25A 0.9800 .
C25 H25B 0.9800 .
C25 H25C 0.9800 .
C26 H26A 0.9800 .
C26 H26B 0.9800 .
C26 H26C 0.9800 .

loop_
_geom_hbond_atom_site_label_D
_geom_hbond_atom_site_label_H
_geom_hbond_atom_site_label_A
_geom_hbond_distance_DH
_geom_hbond_distance_HA
_geom_hbond_distance_DA
_geom_hbond_angle_DHA
_geom_hbond_site_symmetry_A
N5 H5A N16 0.88 2.64 3.321(3) 135.1 1_565
N5 H5B N12 0.88 2.17 3.043(3) 169.6 4_465
N6 H6A N19 0.88 2.14 2.991(3) 163.1 .
N6 H6B N8 0.88 2.27 3.139(3) 168.3 1_545
N10 H10A N4 0.88 2.20 2.957(3) 144.5 1_565
N10 H10B N18 0.88 2.43 3.068(3) 130.2 4_465
N11 H11A O2 0.88 2.15 2.934(3) 147.9 2_664
N11 H11B O1 0.88 2.15 2.959(3) 152.5 .
N16 H16A O2 0.88 2.26 2.900(3) 129.7 .
N16 H16B O1 0.88 2.31 3.043(3) 141.0 2_665
N17 H17A N20 0.88 2.22 2.968(3) 142.1 1_545
N17 H17B N2 0.88 2.39 3.020(3) 128.9 4
N21 H21B N1 0.88 2.16 3.042(3) 174.4 4
N22 H22A N3 0.88 2.13 2.989(3) 163.6 .
N22 H22B N14 0.88 2.25 3.126(3) 173.6 1_565

loop_
_geom_torsion_atom_site_label_1
_geom_torsion_atom_site_label_2
_geom_torsion_atom_site_label_3
_geom_torsion_atom_site_label_4
_geom_torsion
_geom_torsion_site_symmetry_1
_geom_torsion_site_symmetry_2
_geom_torsion_site_symmetry_3
_geom_torsion_site_symmetry_4
N1 C1 C2 C3 1.8(4) . . . .
C1 N1 C5 C4 -0.8(4) . . . .
C1 C2 C3 C4 -1.2(4) . . . .
C1 C2 C3 C9 179.5(2) . . . .
C2 C3 C4 C5 -0.2(3) . . . .
C2 C3 C4 C6 -177.9(2) . . . .
C2 C3 C9 N7 36.5(3) . . . .
C2 C3 C9 N9 -143.7(2) . . . .
C3 C4 C5 N1 1.3(4) . . . .
C3 C4 C6 N2 52.3(3) . . . .
C3 C4 C6 N4 -131.1(2) . . . .
C3 C9 N7 C10 175.73(19) . . . .
C3 C9 N9 C11 -173.3(2) . . . .
C4 C3 C9 N7 -142.7(2) . . . .
C4 C3 C9 N9 37.1(3) . . . .
C4 C6 N2 C7 177.6(2) . . . .
C4 C6 N4 C8 -175.03(19) . . . .
C5 N1 C1 C2 -0.8(4) . . . .
C5 C4 C6 N2 -125.4(2) . . . .
C5 C4 C6 N4 51.2(3) . . . .
C6 C4 C5 N1 179.2(2) . . . .
C6 N2 C7 N3 -3.8(3) . . . .
C6 N2 C7 N5 177.5(2) . . . .
N2 C6 N4 C8 1.1(3) . . . .
N2 C7 N3 C8 3.0(4) . . . .
C7 N3 C8 N4 0.1(3) . . . .
C7 N3 C8 N6 179.0(2) . . . .
N3 C8 N4 C6 -2.0(3) . . . .
N4 C6 N2 C7 1.5(3) . . . .
N5 C7 N3 C8 -178.3(2) . . . .
N6 C8 N4 C6 179.0(2) . . . .
C9 C3 C4 C5 179.0(2) . . . .
C9 C3 C4 C6 1.3(4) . . . .
C9 N7 C10 N8 -1.9(3) . . . .
C9 N7 C10 N10 177.8(2) . . . .
N7 C9 N9 C11 6.6(3) . . . .
N7 C10 N8 C11 4.2(3) . . . .
C10 N8 C11 N9 -1.3(3) . . . .
C10 N8 C11 N11 -178.8(2) . . . .
N8 C11 N9 C9 -3.6(3) . . . .
N9 C9 N7 C10 -4.1(3) . . . .
N10 C10 N8 C11 -175.4(2) . . . .
N11 C11 N9 C9 174.0(2) . . . .
N12 C12 C13 C14 -0.9(4) . . . .
C12 N12 C16 C15 2.2(4) . . . .
C12 C13 C14 C15 1.4(4) . . . .
C12 C13 C14 C17 -179.6(2) . . . .
C13 C14 C15 C16 -0.2(3) . . . .
C13 C14 C15 C20 178.1(2) . . . .
C13 C14 C17 N13 144.2(2) . . . .
C13 C14 C17 N15 -36.3(3) . . . .
C14 C15 C16 N12 -1.7(4) . . . .
C14 C15 C20 N18 -50.0(3) . . . .
C14 C15 C20 N20 131.9(2) . . . .
C14 C17 N13 C18 173.7(2) . . . .
C14 C17 N15 C19 -176.19(19) . . . .
C15 C14 C17 N13 -36.9(3) . . . .
C15 C14 C17 N15 142.6(2) . . . .
C15 C20 N18 C21 179.6(2) . . . .
C15 C20 N20 C22 176.19(19) . . . .
C16 N12 C12 C13 -0.8(4) . . . .
C16 C15 C20 N18 128.3(2) . . . .
C16 C15 C20 N20 -49.8(3) . . . .
C17 C14 C15 C16 -179.2(2) . . . .
C17 C14 C15 C20 -0.9(4) . . . .
C17 N13 C18 N14 3.2(3) . . . .
C17 N13 C18 N16 -174.4(2) . . . .
N13 C17 N15 C19 3.2(3) . . . .
N13 C18 N14 C19 1.4(3) . . . .
C18 N14 C19 N15 -4.3(3) . . . .
C18 N14 C19 N17 175.6(2) . . . .
N14 C19 N15 C17 2.3(3) . . . .
N15 C17 N13 C18 -5.7(3) . . . .
N16 C18 N14 C19 178.9(2) . . . .
N17 C19 N15 C17 -177.6(2) . . . .
C20 C15 C16 N12 179.9(2) . . . .
C20 N18 C21 N19 5.5(3) . . . .
C20 N18 C21 N21 -174.0(2) . . . .
N18 C20 N20 C22 -1.8(3) . . . .
N18 C21 N19 C22 -3.9(3) . . . .
C21 N19 C22 N20 -1.0(3) . . . .
C21 N19 C22 N22 -178.7(2) . . . .
N19 C22 N20 C20 3.7(3) . . . .
N20 C20 N18 C21 -2.5(3) . . . .
N21 C21 N19 C22 175.6(2) . . . .
N22 C22 N20 C20 -178.6(2) . . . .

_cod_database_fobs_code 4517256
